data_7153794
loop_
_publ_author_name
'Kitamura, Mitsuru'
'Kato, So'
'Yano, Masakazu'
'Tashiro, Norifumi'
'Shiratake, Yuichiro'
'Sando, Mitsuyoshi'
'Okauchi, Tatsuo'

_publ_section_title
;
 A reagent for safe and efficient diazo-transfer to primary amines:
 2-azido-1,3-dimethylimidazolinium hexafluorophosphate.
;
_journal_issue 25
_journal_name_full 'Organic &amp; biomolecular chemistry'
_journal_page_first 4397
_journal_page_last 4406
_journal_paper_doi 10.1039/c4ob00515e
_journal_volume 12
_journal_year 2014
_chemical_formula_moiety 'C5 H10 F6 N5 P'
_chemical_formula_sum 'C5 H10 F6 N5 P'
_chemical_formula_weight 285.13
_space_group_IT_number 14
_symmetry_cell_setting monoclinic
_symmetry_Int_Tables_number 14
_symmetry_space_group_name_Hall '-P 2ybc'
_symmetry_space_group_name_H-M 'P 1 21/c 1'
_atom_sites_solution_hydrogens geom
_atom_sites_solution_primary direct
_atom_sites_solution_secondary difmap
_cell_angle_alpha 90.0000
_cell_angle_beta 101.473(8)
_cell_angle_gamma 90.0000
_cell_formula_units_Z 4
_cell_length_a 8.103(8)
_cell_length_b 12.083(12)
_cell_length_c 11.663(11)
_cell_measurement_reflns_used 2375
_cell_measurement_temperature 153
_cell_measurement_theta_max 28.79
_cell_measurement_theta_min 2.45
_cell_volume 1119.1(19)
_computing_cell_refinement CrystalClear
_computing_data_collection 'CrystalClear (Rigaku Inc., 2008)'
_computing_data_reduction CrystalClear
_computing_molecular_graphics 'CrystalStructure 4.0'
_computing_publication_material 'CrystalStructure 4.0 (Rigaku, 2010)'
_computing_structure_refinement 'SHELXL97 (Sheldrick, 2008)'
_computing_structure_solution SIR97
_diffrn_ambient_temperature 153
_diffrn_detector_area_resol_mean 14.222
_diffrn_measured_fraction_theta_full 0.985
_diffrn_measured_fraction_theta_max 0.985
_diffrn_measurement_device_type 'Rigaku Saturn724'
_diffrn_measurement_method \w
_diffrn_radiation_type 'Mo K\a'
_diffrn_radiation_wavelength 0.71075
_diffrn_reflns_av_R_equivalents 0.0704
_diffrn_reflns_limit_h_max 10
_diffrn_reflns_limit_h_min -10
_diffrn_reflns_limit_k_max 15
_diffrn_reflns_limit_k_min -15
_diffrn_reflns_limit_l_max 15
_diffrn_reflns_limit_l_min -15
_diffrn_reflns_number 13348
_diffrn_reflns_theta_full 27.52
_diffrn_reflns_theta_max 27.52
_diffrn_standards_number 0
_exptl_absorpt_coefficient_mu 0.315
_exptl_absorpt_correction_T_max 0.987
_exptl_absorpt_correction_T_min 0.872
_exptl_absorpt_correction_type multi-scan
_exptl_absorpt_process_details 'REQAB (Rigaku, 1998)'
_exptl_crystal_colour colorless
_exptl_crystal_density_diffrn 1.692
_exptl_crystal_density_method 'not measured'
_exptl_crystal_description prism
_exptl_crystal_F_000 576.00
_exptl_crystal_size_max 0.200
_exptl_crystal_size_mid 0.100
_exptl_crystal_size_min 0.040
_refine_diff_density_max 2.270
_refine_diff_density_min -1.240
_refine_ls_extinction_method none
_refine_ls_goodness_of_fit_ref 3.752
_refine_ls_hydrogen_treatment constr
_refine_ls_number_parameters 156
_refine_ls_number_reflns 2533
_refine_ls_number_restraints 0
_refine_ls_R_factor_gt 0.1511
_refine_ls_shift/su_max 0.000
_refine_ls_structure_factor_coef Fsqd
_refine_ls_weighting_details 'w = 1/[\s^2^(Fo^2^)+(0.1000P)^2^+0.0000P] where P=(Fo^2^+2Fc^2^)/3'
_refine_ls_weighting_scheme calc
_refine_ls_wR_factor_ref 0.4401
_reflns_number_gt 2445
_reflns_number_total 2533
_reflns_threshold_expression F^2^>2.0\s(F^2^)
_cod_data_source_file c4ob00515e2.cif
_cod_data_source_block km1305e
_cod_depositor_comments 'Adding full bibliography for 7153794.cif.'
_cod_original_cell_volume 1119.2(19)
_cod_database_code 7153794

loop_
_symmetry_equiv_pos_site_id
_symmetry_equiv_pos_as_xyz
1 +X,+Y,+Z
2 -X,1/2+Y,1/2-Z
3 -X,-Y,-Z
4 +X,1/2-Y,1/2+Z

loop_
_atom_site_label
_atom_site_type_symbol
_atom_site_fract_x
_atom_site_fract_y
_atom_site_fract_z
_atom_site_U_iso_or_equiv
_atom_site_adp_type
_atom_site_occupancy
_atom_site_symmetry_multiplicity
_atom_site_calc_flag
_atom_site_refinement_flags
P1 P -0.24415(18) 0.54669(12) 0.71943(13) 0.0323(7) Uani 1.0 4 d .
F1 F -0.0951(5) 0.6377(3) 0.7410(4) 0.0485(11) Uani 1.0 4 d .
F2 F -0.3341(6) 0.6122(4) 0.8114(4) 0.0529(13) Uani 1.0 4 d .
F3 F -0.1368(6) 0.4743(5) 0.8237(5) 0.0652(15) Uani 1.0 4 d .
F4 F -0.1528(6) 0.4840(5) 0.6273(5) 0.0731(18) Uani 1.0 4 d .
F5 F -0.3498(6) 0.6234(5) 0.6167(4) 0.0600(14) Uani 1.0 4 d .
F6 F -0.3922(6) 0.4566(4) 0.7006(7) 0.083(2) Uani 1.0 4 d .
N1 N 0.2359(7) 0.4928(4) 0.7248(4) 0.0308(11) Uani 1.0 4 d .
N2 N 0.2982(7) 0.6376(4) 0.8438(5) 0.0335(12) Uani 1.0 4 d .
N3 N 0.2894(8) 0.4672(5) 0.9382(5) 0.0434(15) Uani 1.0 4 d .
N4 N 0.1876(8) 0.3860(5) 0.9389(5) 0.0382(13) Uani 1.0 4 d .
N5 N 0.1072(8) 0.3158(5) 0.9576(6) 0.0475(15) Uani 1.0 4 d .
C1 C 0.2697(8) 0.5300(5) 0.8345(5) 0.0306(12) Uani 1.0 4 d .
C2 C 0.2364(8) 0.5877(5) 0.6430(5) 0.0325(13) Uani 1.0 4 d .
C3 C 0.2831(8) 0.6881(5) 0.7268(5) 0.0338(13) Uani 1.0 4 d .
C4 C 0.2252(10) 0.3765(5) 0.6838(6) 0.0401(15) Uani 1.0 4 d .
C5 C 0.3263(11) 0.7028(6) 0.9518(6) 0.0512(18) Uani 1.0 4 d .
H2A H 0.1242 0.5978 0.5920 0.0390 Uiso 1.0 4 calc R
H2B H 0.3211 0.5767 0.5935 0.0390 Uiso 1.0 4 calc R
H3A H 0.3908 0.7219 0.7172 0.0405 Uiso 1.0 4 calc R
H3B H 0.1937 0.7451 0.7129 0.0405 Uiso 1.0 4 calc R
H4A H 0.1081 0.3513 0.6718 0.0481 Uiso 1.0 4 calc R
H4B H 0.2957 0.3297 0.7426 0.0481 Uiso 1.0 4 calc R
H4C H 0.2648 0.3716 0.6099 0.0481 Uiso 1.0 4 calc R
H5A H 0.4360 0.7397 0.9622 0.0614 Uiso 1.0 4 calc R
H5B H 0.3244 0.6539 1.0185 0.0614 Uiso 1.0 4 calc R
H5C H 0.2373 0.7586 0.9469 0.0614 Uiso 1.0 4 calc R

loop_
_atom_site_aniso_label
_atom_site_aniso_U_11
_atom_site_aniso_U_22
_atom_site_aniso_U_33
_atom_site_aniso_U_12
_atom_site_aniso_U_13
_atom_site_aniso_U_23
P1 0.0300(11) 0.0282(9) 0.0384(10) 0.0014(6) 0.0065(7) -0.0014(6)
F1 0.039(3) 0.036(2) 0.071(3) -0.0049(16) 0.010(2) -0.0063(18)
F2 0.047(3) 0.070(3) 0.046(3) 0.020(2) 0.0172(19) 0.006(2)
F3 0.050(3) 0.064(3) 0.081(4) 0.020(3) 0.011(3) 0.036(3)
F4 0.050(3) 0.089(4) 0.081(4) 0.005(3) 0.014(3) -0.052(3)
F5 0.048(3) 0.086(4) 0.043(3) 0.008(3) 0.003(2) 0.021(3)
F6 0.040(3) 0.045(3) 0.162(7) -0.009(2) 0.014(4) -0.004(3)
N1 0.037(3) 0.029(3) 0.027(3) -0.0011(19) 0.008(2) -0.0009(17)
N2 0.036(3) 0.034(3) 0.031(3) -0.004(2) 0.009(2) -0.0023(19)
N3 0.047(4) 0.046(3) 0.035(3) -0.015(3) 0.002(3) 0.008(3)
N4 0.043(3) 0.036(3) 0.034(3) 0.000(3) 0.003(3) 0.004(2)
N5 0.056(4) 0.040(3) 0.048(3) -0.007(3) 0.012(3) 0.013(3)
C1 0.027(3) 0.033(3) 0.033(3) 0.001(2) 0.009(3) 0.005(2)
C2 0.036(3) 0.033(3) 0.030(3) 0.003(3) 0.009(3) 0.006(2)
C3 0.037(3) 0.028(3) 0.037(3) 0.000(3) 0.007(3) 0.003(3)
C4 0.054(4) 0.022(3) 0.043(4) -0.004(3) 0.008(3) -0.009(3)
C5 0.065(5) 0.044(4) 0.046(4) -0.008(4) 0.012(4) -0.016(3)

loop_
_atom_type_symbol
_atom_type_description
_atom_type_scat_dispersion_real
_atom_type_scat_dispersion_imag
_atom_type_scat_source
C C 0.0033 0.0016
;
International Tables for Crystallography
(1992, Vol. C, Tables 4.2.6.8 and 6.1.1.4)
;
H H 0.0000 0.0000
;
International Tables for Crystallography
(1992, Vol. C, Table 6.1.1.4)
;
N N 0.0061 0.0033
;
International Tables for Crystallography
(1992, Vol. C, Tables 4.2.6.8 and 6.1.1.4)
;
F F 0.0171 0.0103
;
International Tables for Crystallography
(1992, Vol. C, Tables 4.2.6.8 and 6.1.1.4)
;
P P 0.1023 0.0942
;
International Tables for Crystallography
(1992, Vol. C, Tables 4.2.6.8 and 6.1.1.4)
;

loop_
_geom_angle_atom_site_label_1
_geom_angle_atom_site_label_2
_geom_angle_atom_site_label_3
_geom_angle
_geom_angle_publ_flag
F1 P1 F2 89.1(3) yes
F1 P1 F3 88.7(3) yes
F1 P1 F4 89.7(3) yes
F1 P1 F5 89.7(3) yes
F1 P1 F6 178.9(4) yes
F2 P1 F3 90.7(3) yes
F2 P1 F4 178.8(3) yes
F2 P1 F5 88.2(3) yes
F2 P1 F6 90.0(4) yes
F3 P1 F4 89.8(3) yes
F3 P1 F5 178.0(3) yes
F3 P1 F6 90.7(3) yes
F4 P1 F5 91.2(3) yes
F4 P1 F6 91.1(4) yes
F5 P1 F6 90.9(3) yes
C1 N1 C2 109.2(5) yes
C1 N1 C4 128.2(5) yes
C2 N1 C4 122.0(5) yes
C1 N2 C3 110.5(5) yes
C1 N2 C5 126.5(6) yes
C3 N2 C5 122.8(5) yes
N4 N3 C1 117.0(5) yes
N3 N4 N5 169.3(6) yes
N1 C1 N2 114.2(5) yes
N1 C1 N3 127.5(6) yes
N2 C1 N3 118.1(5) yes
N1 C2 C3 103.2(5) yes
N2 C3 C2 102.9(5) yes
N1 C2 H2A 111.118 no
N1 C2 H2B 111.116 no
C3 C2 H2A 111.119 no
C3 C2 H2B 111.119 no
H2A C2 H2B 109.073 no
N2 C3 H3A 111.192 no
N2 C3 H3B 111.190 no
C2 C3 H3A 111.186 no
C2 C3 H3B 111.184 no
H3A C3 H3B 109.121 no
N1 C4 H4A 109.470 no
N1 C4 H4B 109.475 no
N1 C4 H4C 109.474 no
H4A C4 H4B 109.470 no
H4A C4 H4C 109.471 no
H4B C4 H4C 109.468 no
N2 C5 H5A 109.476 no
N2 C5 H5B 109.471 no
N2 C5 H5C 109.473 no
H5A C5 H5B 109.467 no
H5A C5 H5C 109.475 no
H5B C5 H5C 109.465 no

loop_
_geom_bond_atom_site_label_1
_geom_bond_atom_site_label_2
_geom_bond_distance
_geom_bond_publ_flag
P1 F1 1.615(5) yes
P1 F2 1.619(5) yes
P1 F3 1.606(6) yes
P1 F4 1.610(6) yes
P1 F5 1.619(5) yes
P1 F6 1.603(5) yes
N1 C1 1.332(7) yes
N1 C2 1.493(8) yes
N1 C4 1.481(8) yes
N2 C1 1.321(8) yes
N2 C3 1.478(8) yes
N2 C5 1.465(9) yes
N3 N4 1.283(9) yes
N3 C1 1.410(8) yes
N4 N5 1.117(9) yes
C2 C3 1.556(8) yes
C2 H2A 0.990 no
C2 H2B 0.990 no
C3 H3A 0.990 no
C3 H3B 0.990 no
C4 H4A 0.980 no
C4 H4B 0.980 no
C4 H4C 0.980 no
C5 H5A 0.980 no
C5 H5B 0.980 no
C5 H5C 0.980 no

loop_
_geom_contact_atom_site_label_1
_geom_contact_atom_site_label_2
_geom_contact_distance
_geom_contact_publ_flag
_geom_contact_site_symmetry_2
N1 N4 2.905(8) no .
N2 N4 3.416(8) no .
N3 C4 3.108(9) no .
N3 C5 2.864(10) no .
N4 C4 3.052(10) no .
N5 C1 3.353(9) no .
N5 C4 3.587(11) no .
F1 N1 3.240(7) no .
F1 N2 3.174(7) no .
F1 N5 3.150(8) no 2_556
F1 N5 3.580(9) no 3_567
F1 C1 3.215(8) no .
F1 C2 3.180(9) no .
F1 C3 3.162(9) no .
F1 C4 3.252(8) no 2_556
F2 N2 3.092(8) no 1_455
F2 N3 3.027(8) no 3_567
F2 N4 2.919(7) no 3_567
F2 N5 3.070(7) no 3_567
F2 C1 3.422(8) no 1_455
F2 C3 3.196(8) no 1_455
F2 C4 3.310(8) no 2_556
F3 N1 3.448(8) no .
F3 N3 3.447(8) no .
F3 N3 3.332(9) no 3_567
F3 N4 2.907(8) no .
F3 N4 3.338(9) no 3_567
F3 N5 2.964(8) no .
F3 N5 3.570(9) no 3_567
F3 C1 3.340(9) no .
F4 N1 3.130(8) no .
F4 C2 3.364(9) no .
F4 C2 3.210(9) no 3_566
F4 C4 3.271(9) no .
F5 N4 3.542(8) no 2_556
F5 N5 3.271(9) no 2_556
F5 C2 3.454(9) no 1_455
F5 C3 3.553(9) no 1_455
F6 N1 3.113(8) no 1_455
F6 C1 3.526(10) no 1_455
F6 C2 3.349(8) no 1_455
F6 C3 3.424(8) no 2_546
F6 C4 3.216(10) no 1_455
N1 F1 3.240(7) no .
N1 F3 3.448(8) no .
N1 F4 3.130(8) no .
N1 F6 3.113(8) no 1_655
N2 F1 3.174(7) no .
N2 F2 3.092(8) no 1_655
N3 F2 3.027(8) no 3_567
N3 F3 3.447(8) no .
N3 F3 3.332(9) no 3_567
N3 N3 3.522(9) no 3_667
N4 F2 2.919(7) no 3_567
N4 F3 2.907(8) no .
N4 F3 3.338(9) no 3_567
N4 F5 3.542(8) no 2_546
N5 F1 3.150(8) no 2_546
N5 F1 3.580(9) no 3_567
N5 F2 3.070(7) no 3_567
N5 F3 2.964(8) no .
N5 F3 3.570(9) no 3_567
N5 F5 3.271(9) no 2_546
N5 C4 3.503(9) no 4_555
C1 F1 3.215(8) no .
C1 F2 3.422(8) no 1_655
C1 F3 3.340(9) no .
C1 F6 3.526(10) no 1_655
C2 F1 3.180(9) no .
C2 F4 3.364(9) no .
C2 F4 3.210(9) no 3_566
C2 F5 3.454(9) no 1_655
C2 F6 3.349(8) no 1_655
C2 C5 3.544(10) no 4_564
C3 F1 3.162(9) no .
C3 F2 3.196(8) no 1_655
C3 F5 3.553(9) no 1_655
C3 F6 3.424(8) no 2_556
C3 C5 3.549(10) no 4_564
C4 F1 3.252(8) no 2_546
C4 F2 3.310(8) no 2_546
C4 F4 3.271(9) no .
C4 F6 3.216(10) no 1_655
C4 N5 3.503(9) no 4_554
C5 C2 3.544(10) no 4_565
C5 C3 3.549(10) no 4_565
N1 H3A 3.0488 no .
N1 H3B 3.0683 no .
N2 H2A 3.0321 no .
N2 H2B 3.0515 no .
N3 H4A 3.4574 no .
N3 H4B 2.8314 no .
N3 H5A 3.4931 no .
N3 H5B 2.4371 no .
N3 H5C 3.5495 no .
N4 H4A 3.0810 no .
N4 H4B 2.6962 no .
N4 H5B 3.4870 no .
N5 H4A 3.3620 no .
N5 H4B 3.1902 no .
C1 H2A 2.9549 no .
C1 H2B 2.9762 no .
C1 H3A 2.9574 no .
C1 H3B 2.9661 no .
C1 H4A 2.9978 no .
C1 H4B 2.6727 no .
C1 H4C 3.2384 no .
C1 H5A 3.1079 no .
C1 H5B 2.5815 no .
C1 H5C 3.0906 no .
C2 H4A 3.0808 no .
C2 H4B 3.3283 no .
C2 H4C 2.6561 no .
C3 H5A 2.8480 no .
C3 H5B 3.3774 no .
C3 H5C 2.7990 no .
C4 H2A 2.9360 no .
C4 H2B 2.8087 no .
C5 H3A 2.8948 no .
C5 H3B 2.8257 no .
H2A H3A 2.7918 no .
H2A H3B 2.2708 no .
H2A H4A 3.1315 no .
H2A H4C 2.9530 no .
H2B H3A 2.2709 no .
H2B H3B 2.7786 no .
H2B H4A 3.4435 no .
H2B H4B 3.4809 no .
H2B H4C 2.5336 no .
H3A H5A 2.8158 no .
H3A H5C 3.2009 no .
H3B H5A 3.1687 no .
H3B H5C 2.6858 no .
P1 H2B 3.5556 no 1_455
P1 H4B 3.4835 no 2_556
F1 H2A 2.7639 no .
F1 H3B 2.7523 no .
F1 H4A 2.7836 no 2_556
F1 H4B 2.8608 no 2_556
F1 H5C 3.5470 no .
F2 H2B 3.4096 no 1_455
F2 H3A 2.6376 no 1_455
F2 H4A 3.4048 no 2_556
F2 H4B 2.7336 no 2_556
F2 H4C 3.2826 no 2_556
F2 H5A 3.2005 no 1_455
F3 H3B 2.8260 no 2_546
F3 H4A 3.2687 no .
F3 H5B 3.0347 no 3_567
F4 H2A 2.7325 no .
F4 H2A 2.7953 no 3_566
F4 H2B 2.7632 no 3_566
F4 H3B 3.4864 no 2_546
F4 H4A 2.6215 no .
F4 H4C 3.2441 no 3_566
F4 H5C 2.8986 no 2_546
F5 H2B 2.6864 no 1_455
F5 H2B 3.4843 no 3_566
F5 H3A 2.8612 no 1_455
F5 H4B 2.9678 no 2_556
F5 H4C 2.8610 no 3_566
F5 H5A 2.7838 no 4_464
F6 H2B 2.8123 no 1_455
F6 H3A 2.9923 no 2_546
F6 H3B 3.0803 no 2_546
F6 H4B 3.0788 no 1_455
F6 H4C 2.9540 no 1_455
F6 H5A 3.2136 no 2_546
F6 H5B 3.4789 no 3_567
F6 H5C 3.3345 no 2_546
N3 H5A 3.3952 no 3_667
N3 H5B 3.4005 no 3_667
N4 H5A 3.3974 no 3_667
N5 H2A 3.2181 no 2_546
N5 H3B 2.9497 no 2_546
N5 H4A 3.2115 no 4_555
N5 H4C 3.0022 no 4_555
N5 H5B 3.5816 no 3_567
N5 H5C 3.3281 no 3_567
C2 H5A 3.5731 no 4_564
C2 H5B 3.5750 no 4_564
C2 H5C 2.9478 no 4_564
C3 H5B 3.1595 no 4_564
C3 H5C 3.2751 no 4_564
C5 H2A 3.4962 no 4_565
C5 H2B 3.1397 no 4_565
C5 H3A 3.1688 no 4_565
C5 H3B 3.4829 no 4_565
H2A F1 2.7639 no .
H2A F4 2.7325 no .
H2A F4 2.7953 no 3_566
H2A N5 3.2181 no 2_556
H2A C5 3.4962 no 4_564
H2A H2A 3.5399 no 3_566
H2A H4A 3.3299 no 3_566
H2A H4C 3.5590 no 3_566
H2A H5B 3.5946 no 4_564
H2A H5C 2.7079 no 4_564
H2B P1 3.5556 no 1_655
H2B F2 3.4096 no 1_655
H2B F4 2.7632 no 3_566
H2B F5 2.6864 no 1_655
H2B F5 3.4843 no 3_566
H2B F6 2.8123 no 1_655
H2B C5 3.1397 no 4_564
H2B H5A 2.9492 no 4_564
H2B H5B 3.3726 no 4_564
H2B H5C 2.6240 no 4_564
H3A F2 2.6376 no 1_655
H3A F5 2.8612 no 1_655
H3A F6 2.9923 no 2_556
H3A C5 3.1688 no 4_564
H3A H4B 2.8092 no 2_656
H3A H4C 3.5895 no 2_656
H3A H5A 3.1028 no 4_564
H3A H5B 2.7238 no 4_564
H3A H5C 3.1598 no 4_564
H3B F1 2.7523 no .
H3B F3 2.8260 no 2_556
H3B F4 3.4864 no 2_556
H3B F6 3.0803 no 2_556
H3B N5 2.9497 no 2_556
H3B C5 3.4829 no 4_564
H3B H4A 3.2771 no 2_556
H3B H5B 2.9513 no 4_564
H3B H5C 3.1923 no 4_564
H4A F1 2.7836 no 2_546
H4A F2 3.4048 no 2_546
H4A F3 3.2687 no .
H4A F4 2.6215 no .
H4A N5 3.2115 no 4_554
H4A H2A 3.3299 no 3_566
H4A H3B 3.2771 no 2_546
H4A H5C 3.0766 no 2_546
H4B P1 3.4835 no 2_546
H4B F1 2.8608 no 2_546
H4B F2 2.7336 no 2_546
H4B F5 2.9678 no 2_546
H4B F6 3.0788 no 1_655
H4B H3A 2.8092 no 2_646
H4C F2 3.2826 no 2_546
H4C F4 3.2441 no 3_566
H4C F5 2.8610 no 3_566
H4C F6 2.9540 no 1_655
H4C N5 3.0022 no 4_554
H4C H2A 3.5590 no 3_566
H4C H3A 3.5895 no 2_646
H4C H5A 3.1518 no 2_646
H5A F2 3.2005 no 1_655
H5A F5 2.7838 no 4_665
H5A F6 3.2136 no 2_556
H5A N3 3.3952 no 3_667
H5A N4 3.3974 no 3_667
H5A C2 3.5731 no 4_565
H5A H2B 2.9492 no 4_565
H5A H3A 3.1028 no 4_565
H5A H4C 3.1518 no 2_656
H5B F3 3.0347 no 3_567
H5B F6 3.4789 no 3_567
H5B N3 3.4005 no 3_667
H5B N5 3.5816 no 3_567
H5B C2 3.5750 no 4_565
H5B C3 3.1595 no 4_565
H5B H2A 3.5946 no 4_565
H5B H2B 3.3726 no 4_565
H5B H3A 2.7238 no 4_565
H5B H3B 2.9513 no 4_565
H5C F1 3.5470 no .
H5C F4 2.8986 no 2_556
H5C F6 3.3345 no 2_556
H5C N5 3.3281 no 3_567
H5C C2 2.9478 no 4_565
H5C C3 3.2751 no 4_565
H5C H2A 2.7079 no 4_565
H5C H2B 2.6240 no 4_565
H5C H3A 3.1598 no 4_565
H5C H3B 3.1923 no 4_565
H5C H4A 3.0766 no 2_556

loop_
_geom_torsion_atom_site_label_1
_geom_torsion_atom_site_label_2
_geom_torsion_atom_site_label_3
_geom_torsion_atom_site_label_4
_geom_torsion
_geom_torsion_publ_flag
C1 N1 C2 C3 1.8(6) no
C2 N1 C1 N2 -1.5(7) no
C2 N1 C1 N3 -176.6(5) no
C4 N1 C1 N2 169.2(6) no
C4 N1 C1 N3 -5.9(10) no
C4 N1 C2 C3 -169.6(5) no
C1 N2 C3 C2 0.7(6) no
C3 N2 C1 N1 0.4(7) no
C3 N2 C1 N3 176.0(5) no
C5 N2 C1 N1 175.2(6) no
C5 N2 C1 N3 -9.1(9) no
C5 N2 C3 C2 -174.3(6) no
N4 N3 C1 N1 -40.4(9) no
N4 N3 C1 N2 144.6(6) no
N1 C2 C3 N2 -1.5(6) no
